data_4117869
loop_
_publ_author_name
'Xiaowen Feng'
'Junjie Liu'
'T. David Harris'
'Stephen Hill'
'Jeffrey R. Long'

_publ_section_title
;
 Slow Magnetic Relaxation Induced by a Large Transverse Zero-Field
 Splitting in a MnIIReIV(CN)2 Single-Chain Magnet
;
_journal_name_full 'Journal of the American Chemical Society'
_journal_page_first 7521
_journal_page_last 7529
_journal_paper_doi 10.1021/ja301338d
_journal_volume 134
_journal_year 2012
_chemical_formula_sum 'C7 H17 Cl2 N3 O2 Re0.5 Zn0.5'
_chemical_formula_weight 371.92
_chemical_name_common xwf41a
_chemical_name_systematic
; 
 ? 
;
_space_group_IT_number 2
_symmetry_cell_setting triclinic
_symmetry_space_group_name_Hall '-P 1'
_symmetry_space_group_name_H-M 'P -1'
_atom_sites_solution_hydrogens geom
_atom_sites_solution_primary direct
_atom_sites_solution_secondary difmap
_audit_creation_method SHELXL-97
_cell_angle_alpha 68.65
_cell_angle_beta 79.90
_cell_angle_gamma 71.00
_cell_formula_units_Z 2
_cell_length_a 8.297
_cell_length_b 8.816
_cell_length_c 9.846
_cell_measurement_reflns_used 8170
_cell_measurement_temperature 100(2)
_cell_measurement_theta_max 25.32
_cell_measurement_theta_min 2.23
_cell_volume 632.907
_computing_cell_refinement 'Bruker SAINT'
_computing_data_collection 'Bruker APEX2'
_computing_data_reduction 'Bruker SAINT'
_computing_molecular_graphics ORTEP-32
_computing_publication_material WinGX
_computing_structure_refinement SHELXL-97
_computing_structure_solution SIR-2004
_diffrn_ambient_temperature 100(2)
_diffrn_detector_area_resol_mean 8.366
_diffrn_measured_fraction_theta_full 0.995
_diffrn_measured_fraction_theta_max 0.995
_diffrn_measurement_device_type 'Bruker APEX-II CCD'
_diffrn_measurement_method 'phi and omega scans'
_diffrn_radiation_monochromator 'HELIOS multilayer mirrors'
_diffrn_radiation_source 'microfocus rotating anode'
_diffrn_radiation_type MoK\a
_diffrn_radiation_wavelength 0.71073
_diffrn_reflns_av_R_equivalents 0.0610
_diffrn_reflns_av_sigmaI/netI 0.0436
_diffrn_reflns_limit_h_max 9
_diffrn_reflns_limit_h_min -9
_diffrn_reflns_limit_k_max 10
_diffrn_reflns_limit_k_min -10
_diffrn_reflns_limit_l_max 11
_diffrn_reflns_limit_l_min -11
_diffrn_reflns_number 13602
_diffrn_reflns_theta_full 25.36
_diffrn_reflns_theta_max 25.36
_diffrn_reflns_theta_min 2.23
_exptl_absorpt_coefficient_mu 6.178
_exptl_absorpt_correction_T_max 0.7476
_exptl_absorpt_correction_T_min 0.7082
_exptl_absorpt_correction_type multi-scan
_exptl_absorpt_process_details SADABS
_exptl_crystal_colour green
_exptl_crystal_density_diffrn 1.952
_exptl_crystal_density_meas ?
_exptl_crystal_description plate
_exptl_crystal_F_000 365
_exptl_crystal_size_max 0.06
_exptl_crystal_size_mid 0.05
_exptl_crystal_size_min 0.05
_refine_diff_density_max 2.672
_refine_diff_density_min -2.467
_refine_diff_density_rms 0.213
_refine_ls_extinction_method none
_refine_ls_goodness_of_fit_ref 1.058
_refine_ls_hydrogen_treatment constr
_refine_ls_matrix_type full
_refine_ls_number_parameters 139
_refine_ls_number_reflns 2304
_refine_ls_number_restraints 0
_refine_ls_restrained_S_all 1.058
_refine_ls_R_factor_all 0.0474
_refine_ls_R_factor_gt 0.0449
_refine_ls_shift/su_max 0.000
_refine_ls_shift/su_mean 0.000
_refine_ls_structure_factor_coef Fsqd
_refine_ls_weighting_details 'calc w=1/[\s^2^(Fo^2^)+(0.0000P)^2^+12.0364P] where P=(Fo^2^+2Fc^2^)/3'
_refine_ls_weighting_scheme calc
_refine_ls_wR_factor_gt 0.0954
_refine_ls_wR_factor_ref 0.0973
_reflns_number_gt 2238
_reflns_number_total 2304
_reflns_threshold_expression >2sigma(I)
_cod_data_source_file ja301338d_si_002_1.cif
_cod_data_source_block xwf41a
_cod_depositor_comments
;
The following automatic conversions were performed:

'_exptl_crystal_density_meas' value 'none' was changed to '?' - the
value is perceived as not measured.

Automatic conversion script
Id: cif_fix_values 3008 2015-01-20 13:52:24Z robertas 
;
_cod_original_cell_volume 632.9
_cod_original_formula_sum 'C7 H17 Cl2 N3 O2 Re0.50 Zn0.50'
_cod_database_code 4117869

loop_
_symmetry_equiv_pos_as_xyz
'x, y, z'
'-x, -y, -z'

loop_
_atom_site_label
_atom_site_type_symbol
_atom_site_fract_x
_atom_site_fract_y
_atom_site_fract_z
_atom_site_U_iso_or_equiv
_atom_site_adp_type
_atom_site_occupancy
_atom_site_symmetry_multiplicity
_atom_site_calc_flag
_atom_site_refinement_flags
Re1 Re 0.0000 0.0000 0.5000 0.01701(15) Uani 1 2 d S
Zn1 Zn 0.0000 -0.5000 1.0000 0.0160(3) Uani 1 2 d S
Cl1 Cl -0.2844(3) 0.0032(4) 0.5438(4) 0.0770(13) Uani 1 1 d .
Cl2 Cl -0.0433(7) 0.1754(4) 0.6375(3) 0.0970(17) Uani 1 1 d .
O1 O -0.2092(7) -0.4861(7) 0.8980(6) 0.0275(13) Uani 1 1 d .
O2 O 0.1528(9) -0.7002(8) 0.9270(7) 0.0372(16) Uani 1 1 d .
C2 C 0.0522(10) -0.2134(10) 0.6934(9) 0.0216(17) Uani 1 1 d .
N4 N 0.0689(9) -0.3253(9) 0.8019(7) 0.0268(16) Uani 1 1 d .
C23 C -0.2017(12) -0.4673(10) 0.7649(9) 0.0268(19) Uani 1 1 d .
H23A H -0.0958 -0.4737 0.7133 0.032 Uiso 1 1 calc R
N3 N -0.3344(11) -0.4389(9) 0.6934(8) 0.0351(19) Uani 1 1 d .
N50 N 0.2801(10) -0.9752(10) 0.9468(12) 0.046(2) Uani 1 1 d .
C4 C 0.1844(15) -0.8481(13) 0.9907(16) 0.066(4) Uani 1 1 d .
H4A H 0.1342 -0.8787 1.0851 0.079 Uiso 1 1 calc R
C6 C -0.5050(14) -0.4235(13) 0.7625(14) 0.055(3) Uani 1 1 d .
H6A H -0.5830 -0.4030 0.6922 0.082 Uiso 0.50 1 calc PR
H6B H -0.5384 -0.3305 0.8000 0.082 Uiso 0.50 1 calc PR
H6C H -0.5067 -0.5268 0.8414 0.082 Uiso 0.50 1 calc PR
H6D H -0.5024 -0.4372 0.8635 0.082 Uiso 0.50 1 calc PR
H6E H -0.5470 -0.5097 0.7557 0.082 Uiso 0.50 1 calc PR
H6F H -0.5787 -0.3134 0.7144 0.082 Uiso 0.50 1 calc PR
C9 C 0.362(3) -0.949(2) 0.8106(15) 0.184(15) Uani 1 1 d .
H9A H 0.4241 -1.0570 0.7985 0.277 Uiso 0.50 1 calc PR
H9B H 0.4409 -0.8855 0.7999 0.277 Uiso 0.50 1 calc PR
H9C H 0.2802 -0.8873 0.7378 0.277 Uiso 0.50 1 calc PR
H9D H 0.3393 -0.8295 0.7590 0.277 Uiso 0.50 1 calc PR
H9E H 0.3226 -1.0010 0.7576 0.277 Uiso 0.50 1 calc PR
H9F H 0.4833 -0.9992 0.8197 0.277 Uiso 0.50 1 calc PR
C20 C -0.3161(18) -0.4136(14) 0.5371(11) 0.061(4) Uani 1 1 d .
H20A H -0.4251 -0.3944 0.5034 0.091 Uiso 0.50 1 calc PR
H20B H -0.2370 -0.5128 0.5196 0.091 Uiso 0.50 1 calc PR
H20C H -0.2742 -0.3169 0.4854 0.091 Uiso 0.50 1 calc PR
H20D H -0.1991 -0.4217 0.5022 0.091 Uiso 0.50 1 calc PR
H20E H -0.3873 -0.3033 0.4860 0.091 Uiso 0.50 1 calc PR
H20F H -0.3500 -0.4992 0.5202 0.091 Uiso 0.50 1 calc PR
C25 C 0.308(3) -1.1492(17) 1.028(3) 0.28(2) Uani 1 1 d .
H25A H 0.2451 -1.1616 1.1210 0.413 Uiso 1 1 calc R
H25B H 0.4277 -1.2015 1.0424 0.413 Uiso 1 1 calc R
H25C H 0.2704 -1.2032 0.9755 0.413 Uiso 1 1 calc R
H25D H 0.3836 -1.2159 0.9716 0.413 Uiso 1 1 calc R
H25E H 0.2011 -1.1760 1.0503 0.413 Uiso 1 1 calc R
H25F H 0.3584 -1.1743 1.1171 0.413 Uiso 1 1 calc R

loop_
_atom_site_aniso_label
_atom_site_aniso_U_11
_atom_site_aniso_U_22
_atom_site_aniso_U_33
_atom_site_aniso_U_23
_atom_site_aniso_U_13
_atom_site_aniso_U_12
Re1 0.0197(2) 0.0140(2) 0.0134(2) -0.00093(16) -0.00115(16) -0.00395(16)
Zn1 0.0199(6) 0.0131(6) 0.0126(6) -0.0002(5) -0.0034(5) -0.0052(5)
Cl1 0.0202(12) 0.0644(19) 0.089(2) 0.0499(17) -0.0151(13) -0.0170(12)
Cl2 0.243(5) 0.0402(16) 0.0250(14) -0.0204(12) 0.033(2) -0.073(2)
O1 0.028(3) 0.030(3) 0.024(3) -0.002(3) -0.006(3) -0.013(3)
O2 0.054(4) 0.026(3) 0.025(3) -0.012(3) -0.013(3) 0.007(3)
C2 0.022(4) 0.019(4) 0.023(4) -0.004(4) -0.001(3) -0.009(3)
N4 0.025(4) 0.026(4) 0.024(4) 0.006(3) -0.010(3) -0.012(3)
C23 0.035(5) 0.023(4) 0.023(4) -0.002(3) -0.010(4) -0.012(4)
N3 0.048(5) 0.023(4) 0.036(4) 0.002(3) -0.027(4) -0.013(3)
N50 0.022(4) 0.024(4) 0.096(8) -0.031(5) 0.003(4) -0.002(3)
C4 0.053(7) 0.030(6) 0.104(10) -0.024(6) 0.048(7) -0.023(5)
C6 0.040(6) 0.033(6) 0.091(9) -0.013(6) -0.040(6) 0.002(5)
C9 0.34(3) 0.068(10) 0.035(8) -0.024(7) -0.035(13) 0.105(15)
C20 0.110(11) 0.049(7) 0.033(6) 0.012(5) -0.039(7) -0.046(7)
C25 0.29(3) 0.024(7) 0.40(4) -0.065(14) 0.30(3) -0.059(13)

loop_
_atom_type_symbol
_atom_type_description
_atom_type_scat_dispersion_real
_atom_type_scat_dispersion_imag
_atom_type_scat_source
C C 0.0033 0.0016 'International Tables Vol C Tables 4.2.6.8 and 6.1.1.4'
H H 0.0000 0.0000 'International Tables Vol C Tables 4.2.6.8 and 6.1.1.4'
N N 0.0061 0.0033 'International Tables Vol C Tables 4.2.6.8 and 6.1.1.4'
O O 0.0106 0.0060 'International Tables Vol C Tables 4.2.6.8 and 6.1.1.4'
Cl Cl 0.1484 0.1585 'International Tables Vol C Tables 4.2.6.8 and 6.1.1.4'
Zn Zn 0.2839 1.4301 'International Tables Vol C Tables 4.2.6.8 and 6.1.1.4'
Re Re -1.0185 7.2310 'International Tables Vol C Tables 4.2.6.8 and 6.1.1.4'

loop_
_geom_angle_atom_site_label_1
_geom_angle_atom_site_label_2
_geom_angle_atom_site_label_3
_geom_angle
_geom_angle_site_symmetry_1
_geom_angle_site_symmetry_3
C2 Re1 C2 179.999(1) . 2_556
C2 Re1 Cl2 90.9(2) . 2_556
C2 Re1 Cl2 89.1(2) 2_556 2_556
C2 Re1 Cl2 89.1(2) . .
C2 Re1 Cl2 90.9(2) 2_556 .
Cl2 Re1 Cl2 180.0 2_556 .
C2 Re1 Cl1 91.9(2) . 2_556
C2 Re1 Cl1 88.1(2) 2_556 2_556
Cl2 Re1 Cl1 90.51(17) 2_556 2_556
Cl2 Re1 Cl1 89.49(17) . 2_556
C2 Re1 Cl1 88.1(2) . .
C2 Re1 Cl1 91.9(2) 2_556 .
Cl2 Re1 Cl1 89.49(17) 2_556 .
Cl2 Re1 Cl1 90.51(17) . .
Cl1 Re1 Cl1 180.0 2_556 .
O2 Zn1 O2 180.0(4) . 2_547
O2 Zn1 O1 89.5(2) . 2_547
O2 Zn1 O1 90.5(2) 2_547 2_547
O2 Zn1 O1 90.5(2) . .
O2 Zn1 O1 89.5(2) 2_547 .
O1 Zn1 O1 180.0(3) 2_547 .
O2 Zn1 N4 90.8(3) . 2_547
O2 Zn1 N4 89.2(3) 2_547 2_547
O1 Zn1 N4 88.1(2) 2_547 2_547
O1 Zn1 N4 91.9(2) . 2_547
O2 Zn1 N4 89.2(3) . .
O2 Zn1 N4 90.8(3) 2_547 .
O1 Zn1 N4 91.9(2) 2_547 .
O1 Zn1 N4 88.1(2) . .
N4 Zn1 N4 179.999(1) 2_547 .
C23 O1 Zn1 122.2(6) . .
C4 O2 Zn1 128.3(8) . .
N4 C2 Re1 175.2(7) . .
C2 N4 Zn1 158.8(7) . .
O1 C23 N3 124.1(9) . .
C23 N3 C6 122.3(9) . .
C23 N3 C20 120.8(9) . .
C6 N3 C20 116.7(9) . .
C4 N50 C9 121.9(10) . .
C4 N50 C25 125.9(12) . .
C9 N50 C25 112.2(11) . .
O2 C4 N50 129.1(12) . .

loop_
_geom_bond_atom_site_label_1
_geom_bond_atom_site_label_2
_geom_bond_distance
_geom_bond_site_symmetry_2
Re1 C2 2.122(8) .
Re1 C2 2.122(8) 2_556
Re1 Cl2 2.312(3) 2_556
Re1 Cl2 2.312(3) .
Re1 Cl1 2.316(2) 2_556
Re1 Cl1 2.316(2) .
Zn1 O2 2.095(6) .
Zn1 O2 2.095(6) 2_547
Zn1 O1 2.103(5) 2_547
Zn1 O1 2.103(5) .
Zn1 N4 2.121(7) 2_547
Zn1 N4 2.121(7) .
O1 C23 1.252(10) .
O2 C4 1.184(12) .
C2 N4 1.152(10) .
C23 N3 1.317(11) .
N3 C6 1.445(14) .
N3 C20 1.460(13) .
N50 C4 1.313(13) .
N50 C9 1.369(19) .
N50 C25 1.410(16) .

loop_
_geom_torsion_atom_site_label_1
_geom_torsion_atom_site_label_2
_geom_torsion_atom_site_label_3
_geom_torsion_atom_site_label_4
_geom_torsion
_geom_torsion_site_symmetry_1
O2 Zn1 O1 C23 -55.0(6) .
O2 Zn1 O1 C23 125.0(6) 2_547
O1 Zn1 O1 C23 100(6) 2_547
N4 Zn1 O1 C23 -145.8(6) 2_547
N4 Zn1 O1 C23 34.2(6) .
O2 Zn1 O2 C4 0(8) 2_547
O1 Zn1 O2 C4 83.7(11) 2_547
O1 Zn1 O2 C4 -96.3(11) .
N4 Zn1 O2 C4 -4.4(11) 2_547
N4 Zn1 O2 C4 175.6(11) .
C2 Re1 C2 N4 -151(9) 2_556
Cl2 Re1 C2 N4 -115(8) 2_556
Cl2 Re1 C2 N4 65(8) .
Cl1 Re1 C2 N4 155(8) 2_556
Cl1 Re1 C2 N4 -25(8) .
Re1 C2 N4 Zn1 18(10) .
O2 Zn1 N4 C2 123.6(19) .
O2 Zn1 N4 C2 -56.4(19) 2_547
O1 Zn1 N4 C2 -146.9(19) 2_547
O1 Zn1 N4 C2 33.1(19) .
N4 Zn1 N4 C2 -172(4) 2_547
Zn1 O1 C23 N3 -172.0(6) .
O1 C23 N3 C6 1.2(13) .
O1 C23 N3 C20 178.3(8) .
Zn1 O2 C4 N50 -179.8(10) .
C9 N50 C4 O2 0(3) .
C25 N50 C4 O2 -178(2) .
